data_4301980
loop_
_publ_author_name
'Patrick L. Feng'
'Changhyun Koo'
'John J. Henderson'
'Motohiro Nakano'
'Stephen Hill'
'Enrique del Barco'
'David N. Hendrickson'
'Paul Manning'

_publ_contact_author_address
;
Department of Chemistry and Biochemistry
University of California-San Diego
La Jolla, CA 92092
USA
;
_publ_contact_author_email dhendrickson@ucsd.edu
_publ_contact_author_name 'David N. Hendrickson'
_publ_section_title
;
Nanomodulation of Molecular Nanomagnets
;
_journal_name_full 'Inorganic Chemistry'
_journal_page_first 3480
_journal_page_last 3492
_journal_paper_doi 10.1021/ic802336k
_journal_volume 48
_journal_year 2009
_chemical_formula_moiety 'C24 H21 Cl2 Mn3 N21 O7 Zn2, 3(C8 H20 N)'
_chemical_formula_sum 'C48 H81 Cl2 Mn3 N24 O7 Zn2'
_chemical_formula_weight 1472.87
_space_group_IT_number 161
_symmetry_cell_setting trigonal
_symmetry_space_group_name_Hall 'R 3 -2"c'
_symmetry_space_group_name_H-M 'R 3 c :H'
_atom_sites_solution_hydrogens geom
_atom_sites_solution_primary direct
_atom_sites_solution_secondary difmap
_cell_angle_alpha 90.00
_cell_angle_beta 90.00
_cell_angle_gamma 120.00
_cell_formula_units_Z 6
_cell_length_a 13.5805(13)
_cell_length_b 13.5805(13)
_cell_length_c 61.748(6)
_cell_measurement_reflns_used 3857
_cell_measurement_temperature 100(2)
_cell_measurement_theta_max 25.02
_cell_measurement_theta_min 2.18
_cell_volume 9862.5(16)
_computing_cell_refinement 'Bruker SMART'
_computing_data_collection 'Bruker SMART'
_computing_data_reduction 'Bruker SAINT'
_computing_molecular_graphics ORTEP32
_computing_publication_material WINGX
_computing_structure_refinement 'SHELXL-97 (Sheldrick, 1997)'
_computing_structure_solution 'SHELXL-97 (Sheldrick, 1997)'
_diffrn_ambient_temperature 100(2)
_diffrn_measured_fraction_theta_full 0.996
_diffrn_measured_fraction_theta_max 0.996
_diffrn_measurement_device_type 'CCD area detector'
_diffrn_measurement_method 'omega and phi scans'
_diffrn_radiation_monochromator graphite
_diffrn_radiation_source 'fine-focus sealed tube'
_diffrn_radiation_type MoK\a
_diffrn_radiation_wavelength 0.71073
_diffrn_reflns_av_R_equivalents 0.0316
_diffrn_reflns_av_sigmaI/netI 0.0204
_diffrn_reflns_limit_h_max 16
_diffrn_reflns_limit_h_min -16
_diffrn_reflns_limit_k_max 16
_diffrn_reflns_limit_k_min -16
_diffrn_reflns_limit_l_max 72
_diffrn_reflns_limit_l_min -72
_diffrn_reflns_number 48251
_diffrn_reflns_theta_full 25.00
_diffrn_reflns_theta_max 25.02
_diffrn_reflns_theta_min 2.18
_exptl_absorpt_coefficient_mu 1.426
_exptl_absorpt_correction_T_max 0.652
_exptl_absorpt_correction_T_min 0.604
_exptl_absorpt_correction_type multi-scan
_exptl_absorpt_process_details SADABS
_exptl_crystal_colour green
_exptl_crystal_density_diffrn 1.488
_exptl_crystal_density_method 'not measured'
_exptl_crystal_description pyramid
_exptl_crystal_F_000 4572
_exptl_crystal_size_max 0.4
_exptl_crystal_size_mid 0.3
_exptl_crystal_size_min 0.3
_refine_diff_density_max 0.778
_refine_diff_density_min -0.352
_refine_diff_density_rms 0.082
_refine_ls_abs_structure_details 'Flack H D (1983), Acta Cryst. A39, 876-881'
_refine_ls_abs_structure_Flack 0.05(3)
_refine_ls_extinction_method none
_refine_ls_goodness_of_fit_ref 1.047
_refine_ls_hydrogen_treatment constr
_refine_ls_matrix_type full
_refine_ls_number_parameters 264
_refine_ls_number_reflns 3857
_refine_ls_number_restraints 1
_refine_ls_restrained_S_all 1.047
_refine_ls_R_factor_all 0.0550
_refine_ls_R_factor_gt 0.0526
_refine_ls_shift/su_max 0.471
_refine_ls_shift/su_mean 0.053
_refine_ls_structure_factor_coef Fsqd
_refine_ls_weighting_details 'calc w=1/[\s^2^(Fo^2^)+(0.0887P)^2^+41.3344P] where P=(Fo^2^+2Fc^2^)/3'
_refine_ls_weighting_scheme calc
_refine_ls_wR_factor_gt 0.1436
_refine_ls_wR_factor_ref 0.1457
_reflns_number_gt 3625
_reflns_number_total 3857
_reflns_threshold_expression >2sigma(I)
_cod_data_source_file ic802336k_si_002_6.cif
_cod_data_source_block 6
_cod_depositor_comments
;
The following automatic conversions were performed:
'_symmetry_cell_setting' value 'Trigonal' changed to 'trigonal' according
to '/home/saulius/struct/CIF-dictionaries/cif_core.dic' dictionary named
'cif_core.dic' version 2.4.1 from 2010-06-29.

Automatic conversion script
Id: cif_fix_enum 1527 2010-12-29 10:47:43Z saulius 
;
_cod_original_cell_volume 9862.4(17)
_cod_original_sg_symbol_H-M 'R 3 c'
_cod_database_code 4301980

loop_
_symmetry_equiv_pos_as_xyz
'x, y, z'
'-y, x-y, z'
'-x+y, -x, z'
'-y, -x, z+1/2'
'-x+y, y, z+1/2'
'x, x-y, z+1/2'
'x+2/3, y+1/3, z+1/3'
'-y+2/3, x-y+1/3, z+1/3'
'-x+y+2/3, -x+1/3, z+1/3'
'-y+2/3, -x+1/3, z+5/6'
'-x+y+2/3, y+1/3, z+5/6'
'x+2/3, x-y+1/3, z+5/6'
'x+1/3, y+2/3, z+2/3'
'-y+1/3, x-y+2/3, z+2/3'
'-x+y+1/3, -x+2/3, z+2/3'
'-y+1/3, -x+2/3, z+7/6'
'-x+y+1/3, y+2/3, z+7/6'
'x+1/3, x-y+2/3, z+7/6'

loop_
_atom_site_label
_atom_site_type_symbol
_atom_site_fract_x
_atom_site_fract_y
_atom_site_fract_z
_atom_site_U_iso_or_equiv
_atom_site_adp_type
_atom_site_occupancy
_atom_site_symmetry_multiplicity
_atom_site_calc_flag
_atom_site_refinement_flags
_atom_site_disorder_assembly
_atom_site_disorder_group
N8 N 0.0055(7) 0.6072(5) 0.91022(10) 0.0797(19) Uani 1 1 d . . .
N4 N -0.0784(9) -0.3138(7) 0.01891(12) 0.096(2) Uani 1 1 d . . .
C14 C -0.1051(10) 0.6571(9) 0.88546(18) 0.103(3) Uani 1 1 d . . .
H14A H -0.0850 0.7200 0.8759 0.155 Uiso 1 1 calc R . .
H14B H -0.1773 0.6348 0.8920 0.155 Uiso 1 1 calc R . .
H14C H -0.1098 0.5944 0.8774 0.155 Uiso 1 1 calc R . .
C12 C 0.1212(17) 0.5636(14) 0.9373(2) 0.143(7) Uani 1 1 d . . .
H12A H 0.1278 0.5676 0.9528 0.214 Uiso 1 1 calc R . .
H12B H 0.1907 0.5746 0.9311 0.214 Uiso 1 1 calc R . .
H12C H 0.0596 0.4904 0.9332 0.214 Uiso 1 1 calc R . .
C16 C -0.1646(14) 0.5166(11) 0.9356(2) 0.129(5) Uani 1 1 d . . .
H16A H -0.1258 0.5934 0.9408 0.194 Uiso 1 1 calc R . .
H16B H -0.1825 0.4651 0.9475 0.194 Uiso 1 1 calc R . .
H16C H -0.2335 0.5017 0.9284 0.194 Uiso 1 1 calc R . .
C11 C 0.0979(9) 0.6561(10) 0.92918(16) 0.100(3) Uani 1 1 d . . .
H11A H 0.1678 0.7201 0.9238 0.120 Uiso 1 1 calc R . .
H11B H 0.0702 0.6826 0.9410 0.120 Uiso 1 1 calc R . .
C15 C -0.0808(18) 0.4987(9) 0.9180(3) 0.178(9) Uani 1 1 d . . .
H15A H -0.0460 0.4600 0.9251 0.214 Uiso 1 1 calc R . .
H15B H -0.1259 0.4522 0.9059 0.214 Uiso 1 1 calc R . .
C9 C 0.0655(19) 0.565(2) 0.8931(3) 0.181(8) Uani 1 1 d . . .
H9A H 0.0791 0.5082 0.8996 0.217 Uiso 1 1 calc R . .
H9B H 0.0162 0.5312 0.8806 0.217 Uiso 1 1 calc R . .
C10 C 0.1797(18) 0.668(2) 0.8857(3) 0.198(10) Uani 1 1 d . . .
H10A H 0.1739 0.7357 0.8861 0.297 Uiso 1 1 calc R . .
H10B H 0.1966 0.6555 0.8712 0.297 Uiso 1 1 calc R . .
H10C H 0.2392 0.6769 0.8953 0.297 Uiso 1 1 calc R . .
C13 C -0.0075(14) 0.6954(10) 0.9044(2) 0.121(4) Uani 1 1 d . . .
H13A H 0.0643 0.7568 0.8991 0.146 Uiso 1 1 calc R . .
H13B H -0.0295 0.7229 0.9170 0.146 Uiso 1 1 calc R . .
Zn1 Zn 0.0000 0.0000 0.013987(18) 0.0432(3) Uani 1 3 d S . .
Zn2 Zn 0.0000 0.0000 -0.08577(2) 0.0524(3) Uani 1 3 d S . .
Mn1 Mn -0.10001(7) -0.15839(7) -0.035098(14) 0.0449(2) Uani 1 1 d . . .
Cl1 Cl 0.0000 0.0000 0.05031(5) 0.0696(9) Uani 1 3 d S . .
Cl2 Cl 0.0000 0.0000 -0.12239(7) 0.1015(14) Uani 1 3 d S . .
N2 N -0.0797(4) -0.1589(4) 0.00244(9) 0.0478(12) Uani 1 1 d . . .
O1 O 0.0000 0.0000 -0.03493(15) 0.0402(12) Uani 1 3 d S . .
O3 O 0.0255(4) -0.1864(3) -0.03824(7) 0.0539(10) Uani 1 1 d . . .
N5 N -0.1193(5) -0.1469(4) -0.07240(9) 0.0551(13) Uani 1 1 d . . .
N1 N -0.2286(4) -0.1282(4) -0.03072(8) 0.0489(11) Uani 1 1 d . . .
N6 N -0.2124(5) -0.2054(5) -0.07954(10) 0.0657(14) Uani 1 1 d . . .
C8 C -0.2961(5) -0.3629(5) -0.02207(10) 0.0529(14) Uani 1 1 d . . .
O2 O -0.2073(4) -0.3147(3) -0.03571(8) 0.0595(10) Uani 1 1 d . . .
N3 N -0.0755(5) -0.2368(4) 0.01087(9) 0.0572(13) Uani 1 1 d . . .
C1 C -0.3231(5) -0.1924(6) -0.02082(10) 0.0541(14) Uani 1 1 d . . .
C3 C -0.3530(5) -0.3090(5) -0.01431(9) 0.0504(13) Uani 1 1 d . . .
C4 C -0.4472(6) -0.3690(6) 0.00005(12) 0.0659(17) Uani 1 1 d . . .
H4 H -0.4855 -0.3335 0.0054 0.079 Uiso 1 1 calc R . .
N7 N -0.3024(7) -0.2613(8) -0.08602(15) 0.106(3) Uani 1 1 d . . .
C5 C -0.4811(6) -0.4788(7) 0.00588(14) 0.073(2) Uani 1 1 d . . .
H5 H -0.5400 -0.5163 0.0158 0.087 Uiso 1 1 calc R . .
C6 C -0.4291(7) -0.5329(7) -0.00268(14) 0.076(2) Uani 1 1 d . . .
H6 H -0.4562 -0.6089 0.0007 0.091 Uiso 1 1 calc R . .
C7 C -0.3360(6) -0.4768(6) -0.01639(12) 0.0652(17) Uani 1 1 d . . .
H7 H -0.3001 -0.5147 -0.0218 0.078 Uiso 1 1 calc R . .
C2 C -0.4021(7) -0.1467(8) -0.01514(16) 0.083(2) Uani 1 1 d . . .
H2A H -0.4065 -0.1422 0.0003 0.125 Uiso 1 1 calc R . .
H2B H -0.4765 -0.1968 -0.0209 0.125 Uiso 1 1 calc R . .
H2C H -0.3730 -0.0724 -0.0213 0.125 Uiso 1 1 calc R . .

loop_
_atom_site_aniso_label
_atom_site_aniso_U_11
_atom_site_aniso_U_22
_atom_site_aniso_U_33
_atom_site_aniso_U_23
_atom_site_aniso_U_13
_atom_site_aniso_U_12
N8 0.111(5) 0.051(3) 0.068(4) -0.012(3) 0.010(3) 0.034(3)
N4 0.160(8) 0.083(5) 0.071(4) 0.016(4) 0.009(4) 0.080(5)
C14 0.133(9) 0.075(6) 0.105(7) 0.022(5) 0.036(7) 0.054(6)
C12 0.237(19) 0.185(14) 0.099(8) 0.039(8) 0.042(10) 0.175(15)
C16 0.161(12) 0.095(8) 0.126(9) 0.008(7) 0.063(9) 0.060(8)
C11 0.108(7) 0.100(7) 0.085(6) -0.012(5) 0.009(5) 0.047(6)
C15 0.27(2) 0.062(6) 0.163(13) -0.030(7) -0.122(14) 0.058(9)
C9 0.22(2) 0.26(2) 0.102(10) -0.042(12) -0.010(11) 0.14(2)
C10 0.185(17) 0.28(2) 0.155(14) 0.125(17) 0.082(13) 0.140(18)
C13 0.175(13) 0.096(8) 0.109(8) 0.010(6) 0.033(8) 0.080(9)
Zn1 0.0413(4) 0.0413(4) 0.0471(6) 0.000 0.000 0.02064(19)
Zn2 0.0538(4) 0.0538(4) 0.0496(7) 0.000 0.000 0.0269(2)
Mn1 0.0427(4) 0.0370(4) 0.0528(5) -0.0031(3) 0.0015(4) 0.0182(4)
Cl1 0.0805(14) 0.0805(14) 0.0477(17) 0.000 0.000 0.0403(7)
Cl2 0.121(2) 0.121(2) 0.063(2) 0.000 0.000 0.0605(12)
N2 0.052(3) 0.039(3) 0.050(3) -0.002(2) -0.002(2) 0.021(2)
O1 0.0367(18) 0.0367(18) 0.047(3) 0.000 0.000 0.0183(9)
O3 0.056(2) 0.046(2) 0.065(3) -0.0061(18) 0.001(2) 0.028(2)
N5 0.053(3) 0.044(3) 0.055(3) -0.005(2) -0.001(2) 0.014(3)
N1 0.043(3) 0.054(3) 0.049(3) -0.013(2) -0.013(2) 0.023(2)
N6 0.069(4) 0.062(3) 0.062(3) -0.012(3) -0.007(3) 0.029(3)
C8 0.040(3) 0.044(3) 0.059(4) -0.010(2) -0.010(3) 0.010(3)
O2 0.066(3) 0.036(2) 0.068(3) -0.0078(18) -0.006(2) 0.0198(19)
N3 0.070(3) 0.047(3) 0.050(3) 0.001(2) 0.014(2) 0.026(3)
C1 0.038(3) 0.062(4) 0.049(3) 0.002(3) -0.005(2) 0.016(3)
C3 0.036(3) 0.054(3) 0.051(3) -0.003(2) -0.006(2) 0.015(3)
C4 0.049(3) 0.066(4) 0.070(4) 0.004(3) -0.005(3) 0.019(3)
N7 0.073(5) 0.109(6) 0.109(6) -0.018(5) -0.030(4) 0.027(5)
C5 0.046(4) 0.076(5) 0.079(5) 0.010(4) 0.001(3) 0.017(4)
C6 0.066(4) 0.052(4) 0.080(5) 0.011(3) -0.011(4) 0.008(4)
C7 0.062(4) 0.048(3) 0.068(4) -0.002(3) -0.004(3) 0.015(3)
C2 0.058(4) 0.084(5) 0.114(6) 0.031(5) 0.021(4) 0.039(4)

loop_
_atom_type_symbol
_atom_type_description
_atom_type_scat_dispersion_real
_atom_type_scat_dispersion_imag
_atom_type_scat_source
C C 0.0033 0.0016 'International Tables Vol C Tables 4.2.6.8 and 6.1.1.4'
H H 0.0000 0.0000 'International Tables Vol C Tables 4.2.6.8 and 6.1.1.4'
N N 0.0061 0.0033 'International Tables Vol C Tables 4.2.6.8 and 6.1.1.4'
O O 0.0106 0.0060 'International Tables Vol C Tables 4.2.6.8 and 6.1.1.4'
Mn Mn 0.3368 0.7283 'International Tables Vol C Tables 4.2.6.8 and 6.1.1.4'
Zn Zn 0.2839 1.4301 'International Tables Vol C Tables 4.2.6.8 and 6.1.1.4'
Cl Cl 0.1484 0.1585 'International Tables Vol C Tables 4.2.6.8 and 6.1.1.4'

loop_
_geom_angle_atom_site_label_1
_geom_angle_atom_site_label_2
_geom_angle_atom_site_label_3
_geom_angle
_geom_angle_site_symmetry_1
_geom_angle_site_symmetry_3
_geom_angle_publ_flag
C13 N8 C15 127.0(12) . . ?
C13 N8 C11 104.5(9) . . ?
C15 N8 C11 104.5(8) . . ?
C13 N8 C9 117.2(11) . . ?
C15 N8 C9 98.9(13) . . ?
C11 N8 C9 101.5(10) . . ?
C12 C11 N8 110.0(10) . . ?
N8 C15 C16 109.5(10) . . ?
C10 C9 N8 109.3(15) . . ?
N8 C13 C14 110.7(10) . . ?
N2 Zn1 N2 108.02(17) . 2 ?
N2 Zn1 N2 108.02(17) . 3 ?
N2 Zn1 N2 108.02(17) 2 3 ?
N2 Zn1 Cl1 110.88(16) . . ?
N2 Zn1 Cl1 110.88(16) 2 . ?
N2 Zn1 Cl1 110.88(16) 3 . ?
N5 Zn2 N5 104.34(19) 2 . ?
N5 Zn2 N5 104.34(19) 2 3 ?
N5 Zn2 N5 104.34(19) . 3 ?
N5 Zn2 Cl2 114.21(16) 2 . ?
N5 Zn2 Cl2 114.21(16) . . ?
N5 Zn2 Cl2 114.21(16) 3 . ?
O2 Mn1 O1 176.38(19) . . ?
O2 Mn1 O3 92.1(2) . . ?
O1 Mn1 O3 91.27(13) . . ?
O2 Mn1 N1 88.4(2) . . ?
O1 Mn1 N1 88.28(15) . . ?
O3 Mn1 N1 177.9(2) . . ?
O2 Mn1 N5 90.35(19) . . ?
O1 Mn1 N5 88.3(3) . . ?
O3 Mn1 N5 93.1(2) . . ?
N1 Mn1 N5 88.9(2) . . ?
O2 Mn1 N2 92.46(19) . . ?
O1 Mn1 N2 88.8(3) . . ?
O3 Mn1 N2 88.97(19) . . ?
N1 Mn1 N2 89.01(19) . . ?
N5 Mn1 N2 176.4(2) . . ?
N3 N2 Zn1 123.7(5) . . ?
N3 N2 Mn1 119.2(4) . . ?
Zn1 N2 Mn1 110.6(2) . . ?
Mn1 O1 Mn1 119.997(9) 3 . ?
Mn1 O1 Mn1 119.997(9) 3 2 ?
Mn1 O1 Mn1 119.997(9) . 2 ?
N1 O3 Mn1 114.7(3) 2 . ?
N6 N5 Zn2 124.7(5) . . ?
N6 N5 Mn1 116.0(5) . . ?
Zn2 N5 Mn1 114.2(2) . . ?
C1 N1 O3 116.7(5) . 3 ?
C1 N1 Mn1 126.9(5) . . ?
O3 N1 Mn1 116.4(4) 3 . ?
N7 N6 N5 178.7(8) . . ?
O2 C8 C3 124.1(6) . . ?
O2 C8 C7 116.8(6) . . ?
C3 C8 C7 119.1(6) . . ?
C8 O2 Mn1 122.5(4) . . ?
N4 N3 N2 175.9(8) . . ?
N1 C1 C3 120.0(6) . . ?
N1 C1 C2 119.9(6) . . ?
C3 C1 C2 120.0(6) . . ?
C8 C3 C4 119.2(6) . . ?
C8 C3 C1 122.9(5) . . ?
C4 C3 C1 117.9(6) . . ?
C5 C4 C3 120.1(8) . . ?
C6 C5 C4 120.3(7) . . ?
C5 C6 C7 121.2(7) . . ?
C6 C7 C8 119.9(8) . . ?

loop_
_geom_bond_atom_site_label_1
_geom_bond_atom_site_label_2
_geom_bond_distance
_geom_bond_site_symmetry_2
_geom_bond_publ_flag
N8 C13 1.343(12) . ?
N8 C15 1.431(18) . ?
N8 C11 1.597(13) . ?
N8 C9 1.606(17) . ?
N4 N3 1.140(9) . ?
C14 C13 1.646(19) . ?
C12 C11 1.526(14) . ?
C16 C15 1.67(2) . ?
C9 C10 1.55(3) . ?
Zn1 N2 2.000(5) . ?
Zn1 N2 2.000(5) 2 ?
Zn1 N2 2.000(5) 3 ?
Zn1 Cl1 2.243(3) . ?
Zn2 N5 2.014(5) 2 ?
Zn2 N5 2.014(5) . ?
Zn2 N5 2.014(5) 3 ?
Zn2 Cl2 2.261(5) . ?
Mn1 O2 1.881(4) . ?
Mn1 O1 1.8842(9) . ?
Mn1 O3 1.934(4) . ?
Mn1 N1 2.002(5) . ?
Mn1 N5 2.332(6) . ?
Mn1 N2 2.335(6) . ?
N2 N3 1.207(8) . ?
O1 Mn1 1.8842(9) 3 ?
O1 Mn1 1.8842(9) 2 ?
O3 N1 1.376(6) 2 ?
N5 N6 1.191(8) . ?
N1 C1 1.289(8) . ?
N1 O3 1.376(6) 3 ?
N6 N7 1.141(9) . ?
C8 O2 1.343(8) . ?
C8 C3 1.388(9) . ?
C8 C7 1.404(10) . ?
C1 C3 1.480(9) . ?
C1 C2 1.525(10) . ?
C3 C4 1.430(9) . ?
C4 C5 1.370(11) . ?
C5 C6 1.355(14) . ?
C6 C7 1.390(11) . ?
